data_2011702
loop_
_publ_author_name
'Chun, Hyungphil'
'Bernal, Ivan'

_publ_section_title
;
 Conformational isomers of neutral <i>trans</i>-dinitrocobalt(III)
 complexes
;
_journal_issue 1
_journal_name_full 'Acta Crystallographica Section C'
_journal_page_first 33
_journal_page_last 35
_journal_paper_doi 10.1107/S0108270100014463
_journal_volume 57
_journal_year 2001
_chemical_formula_iupac '[Co(C~10~H~20~N3 O)(NO2 )2 ]'
_chemical_formula_moiety 'C10 H20 Co N5 O5'
_chemical_formula_sum 'C10 H20 Co N5 O5'
_chemical_formula_weight 349.24
_chemical_name_systematic
; trans-dinitro[2-hydroxo-4-methyl-5,8,12-triazadodec-2-ene-4-imine]
cobalt(III)
;
_space_group_IT_number 14
_symmetry_cell_setting monoclinic
_symmetry_space_group_name_Hall '-P 2ybc'
_symmetry_space_group_name_H-M 'P 1 21/c 1'
_cell_angle_alpha 90.00
_cell_angle_beta 91.908(10)
_cell_angle_gamma 90.00
_cell_formula_units_Z 4
_cell_length_a 7.923(3)
_cell_length_b 13.1050(10)
_cell_length_c 14.0273(13)
_cell_measurement_reflns_used 25
_cell_measurement_temperature 293(2)
_cell_measurement_theta_max 13.05
_cell_measurement_theta_min 8.24
_cell_volume 1455.7(6)
_computing_cell_refinement CAD4-PC
_computing_data_collection 'CAD4-PC (Enraf-Nonius, 1989)'
_computing_data_reduction 'NRCVAX DATRD2 (Le Page & Gabe, 1979)'
_computing_molecular_graphics 'ORTEPIII (Burnett & Johnson, 1996)'
_computing_structure_refinement 'SHELXL93 (Sheldrick, 1993)'
_computing_structure_solution 'SHELXS86 (Sheldrick, 1990)'
_diffrn_ambient_temperature 293(2)
_diffrn_measurement_device 'Enraf-Nonius CAD-4'
_diffrn_measurement_method \w--2\q
_diffrn_radiation_monochromator graphite
_diffrn_radiation_source 'fine-focus sealed tube'
_diffrn_radiation_type 'Mo K\a'
_diffrn_radiation_wavelength .71073
_diffrn_reflns_av_R_equivalents .0390
_diffrn_reflns_av_sigmaI/netI .0322
_diffrn_reflns_limit_h_max 9
_diffrn_reflns_limit_h_min -9
_diffrn_reflns_limit_k_max 15
_diffrn_reflns_limit_k_min 0
_diffrn_reflns_limit_l_max 16
_diffrn_reflns_limit_l_min 0
_diffrn_reflns_number 2672
_diffrn_reflns_theta_max 24.99
_diffrn_reflns_theta_min 2.13
_diffrn_standards_decay_% 0
_diffrn_standards_interval_time 240
_diffrn_standards_number 3
_exptl_absorpt_coefficient_mu 1.208
_exptl_absorpt_correction_T_max .696
_exptl_absorpt_correction_T_min .648
_exptl_absorpt_correction_type psi-scan
_exptl_absorpt_process_details '(NRCVAX ABSORP; Gabe et al., 1989)'
_exptl_crystal_colour 'dark red'
_exptl_crystal_density_diffrn 1.594
_exptl_crystal_density_method 'not measured'
_exptl_crystal_description brick
_exptl_crystal_F_000 728
_exptl_crystal_size_max .52
_exptl_crystal_size_mid .40
_exptl_crystal_size_min .30
_refine_diff_density_max .365
_refine_diff_density_min -.477
_refine_ls_extinction_method none
_refine_ls_goodness_of_fit_all 1.142
_refine_ls_goodness_of_fit_ref 1.266
_refine_ls_hydrogen_treatment refall
_refine_ls_matrix_type full
_refine_ls_number_parameters 270
_refine_ls_number_reflns 2568
_refine_ls_number_restraints 0
_refine_ls_restrained_S_all 1.142
_refine_ls_restrained_S_obs 1.266
_refine_ls_R_factor_all .0501
_refine_ls_R_factor_gt .0323
_refine_ls_shift/esd_mean .000
_refine_ls_shift/su_max -.002
_refine_ls_structure_factor_coef Fsqd
_refine_ls_weighting_details 'w = 1/[\s^2^(Fo^2^)+(0.0464P)^2^+2.1606P] where P=(Fo^2^+2Fc^2^)/3'
_refine_ls_weighting_scheme calc
_refine_ls_wR_factor_all .1093
_refine_ls_wR_factor_ref .1048
_reflns_number_gt 1985
_reflns_number_total 2568
_reflns_threshold_expression I>2\s(I)
_cod_data_source_file da1150.cif
_cod_data_source_block II
_cod_depositor_comments
;
The following automatic conversions were performed:
'_symmetry_cell_setting' value 'Monoclinic' changed to 'monoclinic'
according to '/home/saulius/struct/CIF-dictionaries/cif_core.dic'
dictionary named 'cif_core.dic' version 2.4.1 from 2010-06-29.

Automatic conversion script
Id: cif_fix_enum 1527 2010-12-29 10:47:43Z saulius 

The following automatic conversions were performed:

'_symmetry_cell_setting' value 'Monoclinic' changed to 'monoclinic'
according to /home/saulius/struct/CIF-dictionaries/cif_core.dic
dictionary named 'cif_core.dic' version 2.4.1 from 2010-06-29.

Automatic conversion script
Id: cif_fix_values 1715 2011-07-08 13:25:40Z adriana 
;
_cod_original_cell_volume 1455.7(5)
_cod_original_sg_symbol_H-M 'P 21/c'
_cod_database_code 2011702
_cod_database_fobs_code 2011702

loop_
_symmetry_equiv_pos_as_xyz
'x, y, z'
'-x, y+1/2, -z+1/2'
'-x, -y, -z'
'x, -y-1/2, z-1/2'

loop_
_atom_site_aniso_label
_atom_site_aniso_U_11
_atom_site_aniso_U_22
_atom_site_aniso_U_33
_atom_site_aniso_U_12
_atom_site_aniso_U_13
_atom_site_aniso_U_23
Co .0241(3) .0240(3) .0284(3) .0005(2) .0022(2) .0023(2)
N1 .032(2) .030(2) .031(2) -.0013(13) .0024(12) .0053(13)
N2 .034(2) .027(2) .035(2) -.0010(13) -.0015(13) -.0046(14)
N3 .035(2) .039(2) .036(2) -.003(2) .0087(14) .003(2)
N4 .043(2) .031(2) .042(2) .0001(14) .008(2) -.0060(15)
N5 .033(2) .033(2) .038(2) .0045(14) -.0002(14) -.0001(14)
O1 .041(2) .0329(14) .044(2) .0086(12) .0080(12) .0089(12)
O2 .088(3) .057(2) .046(2) -.015(2) -.022(2) -.002(2)
O3 .090(3) .034(2) .060(2) -.022(2) .010(2) -.006(2)
O4 .067(2) .048(2) .053(2) -.027(2) .001(2) -.004(2)
O5 .090(3) .082(3) .044(2) -.034(2) -.023(2) .011(2)
C1 .039(3) .038(2) .061(3) .011(2) -.012(2) -.006(2)
C2 .020(2) .032(2) .041(2) .0010(14) -.0088(15) -.010(2)
C3 .029(2) .038(2) .042(2) .004(2) .004(2) -.009(2)
C4 .032(2) .040(2) .030(2) -.008(2) .003(2) -.005(2)
C5 .051(3) .065(3) .044(3) -.010(3) .020(2) .003(2)
C6 .052(3) .037(2) .039(2) .001(2) .002(2) .013(2)
C7 .046(2) .035(2) .044(2) .006(2) -.007(2) .007(2)
C8 .026(2) .045(3) .059(3) .007(2) -.004(2) -.007(2)
C9 .025(2) .063(3) .060(3) .000(2) .011(2) -.014(2)
C10 .041(2) .052(3) .048(3) -.013(2) .014(2) -.002(2)

loop_
_atom_site_label
_atom_site_fract_x
_atom_site_fract_y
_atom_site_fract_z
_atom_site_U_iso_or_equiv
_atom_site_thermal_displace_type
_atom_site_calc_flag
_atom_site_refinement_flags
_atom_site_occupancy
_atom_site_disorder_group
_atom_site_type_symbol
Co .05180(6) .22034(3) .08760(3) .0255(2) Uani d . 1 . Co
N1 -.0635(4) .1707(2) .1949(2) .0310(7) Uani d . 1 . N
N2 .2067(4) .1057(2) .1088(2) .0319(7) Uani d . 1 . N
H1N .174(5) .060(3) .071(3) .028(10) Uiso d . 1 . H
N3 .1679(4) .2711(3) -.0248(3) .0363(7) Uani d . 1 . N
H2N .117(6) .242(4) -.075(4) .053(14) Uiso d . 1 . H
H3N .144(6) .332(4) -.024(3) .052(15) Uiso d . 1 . H
N4 .1841(4) .3144(2) .1681(2) .0386(8) Uani d . 1 . N
N5 -.0885(4) .1326(2) .0035(2) .0345(7) Uani d . 1 . N
O1 -.0980(3) .3281(2) .0588(2) .0389(6) Uani d . 1 . O
O2 .2272(5) .2945(3) .2509(2) .0641(10) Uani d . 1 . O
O3 .2236(5) .3977(2) .1346(2) .0611(9) Uani d . 1 . O
O4 -.1636(4) .0589(2) .0350(2) .0562(8) Uani d . 1 . O
O5 -.1049(5) .1494(3) -.0817(2) .0726(11) Uani d . 1 . O
C1 -.3194(6) .4441(4) .0750(4) .0463(11) Uani d . 1 . C
H1C -.349(7) .443(4) .010(4) .079(18) Uiso d . 1 . H
H2C -.248(7) .499(4) .083(4) .076(17) Uiso d . 1 . H
H3C -.419(8) .460(5) .105(4) .09(2) Uiso d . 1 . H
C2 -.2264(4) .3504(3) .1094(3) .0315(8) Uani d . 1 . C
C3 -.2795(5) .2974(3) .1863(3) .0367(9) Uani d . 1 . C
H4C -.377(6) .319(3) .218(3) .045(12) Uiso d . 1 . H
C4 -.2026(5) .2080(3) .2258(3) .0339(8) Uani d . 1 . C
C5 -.2909(7) .1557(5) .3057(4) .0531(12) Uani d . 1 . C
H5C -.235(7) .159(4) .363(4) .070(17) Uiso d . 1 . H
H6C -.399(8) .184(4) .312(4) .080(18) Uiso d . 1 . H
H7C -.315(7) .089(5) .294(4) .074(18) Uiso d . 1 . H
C6 .0069(6) .0738(3) .2329(3) .0428(10) Uani d . 1 . C
H8C -.056(5) .018(3) .202(3) .046(12) Uiso d . 1 . H
H9C -.002(6) .070(4) .300(3) .052(13) Uiso d . 1 . H
C7 .1906(6) .0683(3) .2078(3) .0417(10) Uani d . 1 . C
H10C .229(5) .001(4) .214(3) .046(12) Uiso d . 1 . H
H11C .260(5) .112(3) .249(3) .034(10) Uiso d . 1 . H
C8 .3892(5) .1186(4) .0849(3) .0437(10) Uani d . 1 . C
H12C .442(6) .054(4) .095(3) .049(13) Uiso d . 1 . H
H13C .427(5) .167(3) .127(3) .039(11) Uiso d . 1 . H
C9 .4079(6) .1530(4) -.0164(4) .0492(11) Uani d . 1 . C
H14C .348(6) .110(3) -.062(3) .048(12) Uiso d . 1 . H
H15C .514(7) .149(4) -.029(3) .056(14) Uiso d . 1 . H
C10 .3502(6) .2612(4) -.0341(4) .0464(11) Uani d . 1 . C
H16C .377(6) .282(3) -.099(3) .051(13) Uiso d . 1 . H
H17C .411(5) .305(3) .012(3) .040(11) Uiso d . 1 . H

loop_
_atom_type_symbol
_atom_type_description
_atom_type_scat_dispersion_real
_atom_type_scat_dispersion_imag
_atom_type_scat_source
C C .0033 .0016 'International Tables Vol C Tables 4.2.6.8 and 6.1.1.4'
H H .0000 .0000 'International Tables Vol C Tables 4.2.6.8 and 6.1.1.4'
N N .0061 .0033 'International Tables Vol C Tables 4.2.6.8 and 6.1.1.4'
O O .0106 .0060 'International Tables Vol C Tables 4.2.6.8 and 6.1.1.4'
Co Co .3494 .9721 'International Tables Vol C Tables 4.2.6.8 and 6.1.1.4'

loop_
_geom_angle_atom_site_label_1
_geom_angle_atom_site_label_2
_geom_angle_atom_site_label_3
_geom_angle
_geom_angle_publ_flag
O1 Co N1 96.35(12) yes
O1 Co N4 88.44(13) no
N1 Co N4 91.19(13) yes
O1 Co N2 176.28(13) yes
N1 Co N2 86.13(13) no
N4 Co N2 94.29(14) no
O1 Co N5 88.30(13) yes
N1 Co N5 89.90(13) no
N4 Co N5 176.66(13) yes
N2 Co N5 88.94(13) no
O1 Co N3 83.25(13) no
N1 Co N3 179.06(14) yes
N4 Co N3 89.7(2) no
N2 Co N3 94.23(14) no
N5 Co N3 89.24(15) no
C4 N1 C6 121.2(3) no
C4 N1 Co 125.0(3) no
C6 N1 Co 113.2(2) no
C7 N2 C8 111.0(3) no
C7 N2 Co 108.9(2) no
C8 N2 Co 118.9(3) no
C7 N2 H1N 109(3) no
C8 N2 H1N 103(3) no
Co N2 H1N 106(3) no
C10 N3 Co 122.1(3) no
C10 N3 H2N 109(3) no
Co N3 H2N 106(3) no
C10 N3 H3N 109(3) no
Co N3 H3N 101(3) no
H2N N3 H3N 110(5) no
O2 N4 O3 118.9(4) no
O2 N4 Co 122.7(3) no
O3 N4 Co 118.4(3) no
O5 N5 O4 117.3(3) no
O5 N5 Co 121.6(3) no
O4 N5 Co 121.1(3) no
C2 O1 Co 123.7(2) no
C2 C1 H1C 114(3) no
C2 C1 H2C 108(3) no
H1C C1 H2C 105(5) no
C2 C1 H3C 117(4) no
H1C C1 H3C 105(5) no
H2C C1 H3C 108(5) no
O1 C2 C3 126.1(3) yes
O1 C2 C1 113.3(4) no
C3 C2 C1 120.7(4) no
C2 C3 C4 126.1(4) yes
C2 C3 H4C 120(3) no
C4 C3 H4C 114(3) no
N1 C4 C3 122.6(3) yes
N1 C4 C5 119.9(4) no
C3 C4 C5 117.4(4) no
C4 C5 H5C 114(4) no
C4 C5 H6C 110(4) no
H5C C5 H6C 109(5) no
C4 C5 H7C 114(3) no
H5C C5 H7C 108(5) no
H6C C5 H7C 102(5) no
N1 C6 C7 108.1(3) no
N1 C6 H8C 107(2) no
C7 C6 H8C 110(3) no
N1 C6 H9C 111(3) no
C7 C6 H9C 109(3) no
H8C C6 H9C 111(4) no
N2 C7 C6 108.4(3) no
N2 C7 H10C 111(3) no
C6 C7 H10C 109(3) no
N2 C7 H11C 108(2) no
C6 C7 H11C 111(2) no
H10C C7 H11C 109(3) no
C9 C8 N2 111.7(3) no
C9 C8 H12C 111(3) no
N2 C8 H12C 107(3) no
C9 C8 H13C 111(3) no
N2 C8 H13C 104(3) no
H12C C8 H13C 113(4) no
C8 C9 C10 113.5(4) no
C8 C9 H14C 113(3) no
C10 C9 H14C 108(3) no
C8 C9 H15C 107(3) no
C10 C9 H15C 109(3) no
H14C C9 H15C 106(4) no
N3 C10 C9 111.3(4) no
N3 C10 H16C 108(3) no
C9 C10 H16C 110(3) no
N3 C10 H17C 111(2) no
C9 C10 H17C 108(2) no
H16C C10 H17C 109(4) no

loop_
_geom_bond_atom_site_label_1
_geom_bond_atom_site_label_2
_geom_bond_site_symmetry_2
_geom_bond_distance
_geom_bond_publ_flag
Co O1 . 1.880(3) yes
Co N1 . 1.901(3) yes
Co N4 . 1.953(3) yes
Co N2 . 1.956(3) yes
Co N5 . 1.965(3) yes
Co N3 . 1.968(3) yes
N1 C4 . 1.294(5) yes
N1 C6 . 1.480(5) no
N2 C7 . 1.482(5) no
N2 C8 . 1.505(5) no
N2 H1N . .84(4) no
N3 C10 . 1.460(6) no
N3 H2N . .88(5) no
N3 H3N . .82(5) no
N4 O2 . 1.227(4) no
N4 O3 . 1.233(4) no
N5 O5 . 1.219(4) no
N5 O4 . 1.225(4) no
O1 C2 . 1.293(4) yes
C1 C2 . 1.503(6) no
C1 H1C . .93(6) no
C1 H2C . .92(6) no
C1 H3C . .93(6) no
C2 C3 . 1.362(6) yes
C3 C4 . 1.423(6) yes
C3 H4C . .94(4) no
C4 C5 . 1.506(6) no
C5 H5C . .90(6) no
C5 H6C . .94(6) no
C5 H7C . .91(6) no
C6 C7 . 1.511(6) no
C6 H8C . .98(4) no
C6 H9C . .95(5) no
C7 H10C . .94(5) no
C7 H11C . .97(4) no
C8 C9 . 1.503(7) no
C8 H12C . .95(5) no
C8 H13C . .90(4) no
C9 C10 . 1.508(7) no
C9 H14C . .97(5) no
C9 H15C . .87(5) no
C10 H16C . .97(5) no
C10 H17C . .98(4) no

loop_
_geom_hbond_atom_site_label_D
_geom_hbond_atom_site_label_H
_geom_hbond_atom_site_label_A
_geom_hbond_site_symmetry_A
_geom_hbond_distance_DH
_geom_hbond_distance_HA
_geom_hbond_distance_DA
_geom_hbond_angle_DHA
_geom_hbond_publ_flag
N2 H1N O4 3_555 .84(4) 2.15(4) 2.966(4) 164.13(3.59) yes
